data_7038664
loop_
_publ_author_name
'Au-Yeung, Ka-Chun'
'So, Yat-Ming'
'Wang, Guo-Cang'
'Sung, Herman H.-Y.'
'Williams, Ian D.'
'Leung, Wa-Hung'

_publ_section_title
;
 Iodosylbenzene and iodylbenzene adducts of cerium(iv) complexes bearing
 chelating oxygen ligands.
;
_journal_issue 13
_journal_name_full 'Dalton transactions (Cambridge, England : 2003)'
_journal_page_first 5434
_journal_page_last 5438
_journal_paper_doi 10.1039/c6dt00267f
_journal_volume 45
_journal_year 2016
_chemical_absolute_configuration ad
_chemical_formula_moiety 'C42 H89 Ce Cl I N3 O7 P6'
_chemical_formula_sum 'C42 H89 Ce Cl I N3 O7 P6'
_chemical_formula_weight 1236.45
_chemical_name_systematic
;
 ? 
;
_chemical_properties_physical 'Air-sensitive, Moisture-sensitive'
_space_group_IT_number 9
_space_group_name_Hall 'C -2yc'
_symmetry_cell_setting monoclinic
_symmetry_space_group_name_Hall 'C -2yc'
_symmetry_space_group_name_H-M 'C 1 c 1'
_atom_sites_solution_hydrogens geom
_atom_sites_solution_primary direct
_atom_sites_solution_secondary difmap
_audit_creation_date 2014-07-09
_audit_creation_method
;
  Olex2 1.2-beta
  (compiled May  9 2012 12:37:22, GUI svn.r4230)
;
_audit_update_record
;
2015-10-21 deposited with the CCDC.
2016-02-15 downloaded from the CCDC.
;
_cell_angle_alpha 90.00
_cell_angle_beta 93.3517(8)
_cell_angle_gamma 90.00
_cell_formula_units_Z 4
_cell_length_a 21.8270(2)
_cell_length_b 12.71458(13)
_cell_length_c 20.51840(19)
_cell_measurement_reflns_used 10039
_cell_measurement_temperature 100.0(2)
_cell_measurement_theta_max 75.2910
_cell_measurement_theta_min 4.5070
_cell_volume 5684.55(9)
_computing_cell_refinement
;
CrysAlisPro, Agilent Technologies,
Version 1.171.36.32 (release 02-08-2013 CrysAlis171 .NET)
(compiled Aug  2 2013,16:46:58)
;
_computing_data_collection
;
CrysAlisPro, Agilent Technologies,
Version 1.171.36.32 (release 02-08-2013 CrysAlis171 .NET)
(compiled Aug  2 2013,16:46:58)
;
_computing_data_reduction
;
CrysAlisPro, Agilent Technologies,
Version 1.171.36.32 (release 02-08-2013 CrysAlis171 .NET)
(compiled Aug  2 2013,16:46:58)
;
_computing_molecular_graphics
;
O. V. Dolomanov, L. J. Bourhis, R. J. Gildea, J. A. K. Howard and H. Puschmann,
OLEX2: a complete structure solution, refinement and analysis program.
J. Appl. Cryst. (2009). 42, 339-341.
;
_computing_publication_material
;
O. V. Dolomanov, L. J. Bourhis, R. J. Gildea, J. A. K. Howard and H. Puschmann,
OLEX2: a complete structure solution, refinement and analysis program.
J. Appl. Cryst. (2009). 42, 339-341.
;
_computing_structure_refinement
;
XL, G.M. Sheldrick, Acta Cryst.
(2008). A64, 112-122
;
_computing_structure_solution
;
SHELXS, G.M. Sheldrick, Acta Cryst.
(2008). A64, 112-122
;
_diffrn_ambient_temperature 100.0(2)
_diffrn_detector_area_resol_mean 10.3587
_diffrn_measured_fraction_theta_full 0.9942
_diffrn_measured_fraction_theta_max 0.6851
_diffrn_measurement_details
;
  1 omega   35.00   67.00   1.0000    4.0000
omega____ theta____ kappa____ phi______ frames
    -      110.5703  -30.0000  -60.0000 32

  2 omega  -49.00   35.00   1.0000    2.0000
omega____ theta____ kappa____ phi______ frames
    -      -40.9453   37.0000  -60.0000 84

  3 omega  -44.00   35.00   1.0000    2.0000
omega____ theta____ kappa____ phi______ frames
    -      -40.9453   37.0000   60.0000 79

  4 omega   46.00   73.00   1.0000    2.0000
omega____ theta____ kappa____ phi______ frames
    -       40.9453 -125.0000  -30.0000 27

  5 omega   36.00   62.00   1.0000    4.0000
omega____ theta____ kappa____ phi______ frames
    -      110.5703 -111.0000  -60.0000 26

  6 omega   77.00  106.00   1.0000    4.0000
omega____ theta____ kappa____ phi______ frames
    -      110.5703 -111.0000  -60.0000 29

  7 omega  101.00  176.00   1.0000    4.0000
omega____ theta____ kappa____ phi______ frames
    -      110.5703  111.0000  -30.0000 75

  8 omega   39.00  140.00   1.0000    4.0000
omega____ theta____ kappa____ phi______ frames
    -      110.5703  -61.0000 -150.0000 101

  9 omega   33.00  178.00   1.0000    4.0000
omega____ theta____ kappa____ phi______ frames
    -      110.5703    0.0000  -30.0000 145

 10 omega -115.00  -18.00   1.0000    2.0000
omega____ theta____ kappa____ phi______ frames
    -      -40.9453  -57.0000  150.0000 97

 11 omega -120.00   -7.00   1.0000    2.0000
omega____ theta____ kappa____ phi______ frames
    -      -40.9453  -77.0000  -60.0000 113
;
_diffrn_measurement_device 'kappa diffractometer'
_diffrn_measurement_device_type 'SuperNova, Dual, Cu at zero, Atlas'
_diffrn_measurement_method '\w scans'
_diffrn_orient_matrix_UB_11 -0.0583259000
_diffrn_orient_matrix_UB_12 -0.0241544000
_diffrn_orient_matrix_UB_13 0.0360676000
_diffrn_orient_matrix_UB_21 0.0021154000
_diffrn_orient_matrix_UB_22 0.1113312000
_diffrn_orient_matrix_UB_23 0.0297007000
_diffrn_orient_matrix_UB_31 -0.0399098000
_diffrn_orient_matrix_UB_32 0.0412384000
_diffrn_orient_matrix_UB_33 -0.0589409000
_diffrn_radiation_monochromator mirror
_diffrn_radiation_probe x-ray
_diffrn_radiation_type CuK\a
_diffrn_radiation_wavelength 1.5418
_diffrn_reflns_av_R_equivalents 0.0216
_diffrn_reflns_av_unetI/netI 0.0285
_diffrn_reflns_limit_h_max 24
_diffrn_reflns_limit_h_min -26
_diffrn_reflns_limit_k_max 15
_diffrn_reflns_limit_k_min -13
_diffrn_reflns_limit_l_max 20
_diffrn_reflns_limit_l_min -24
_diffrn_reflns_number 11724
_diffrn_reflns_theta_full 66.50
_diffrn_reflns_theta_max 67.49
_diffrn_reflns_theta_min 4.03
_diffrn_source 'sealed X-ray tube'
_diffrn_source_current 0.80
_diffrn_source_power 0.040
_diffrn_source_target Cu
_diffrn_source_voltage 50
_exptl_absorpt_coefficient_mu 12.835
_exptl_absorpt_correction_T_max 1.00000
_exptl_absorpt_correction_T_min 0.49026
_exptl_absorpt_correction_type multi-scan
_exptl_absorpt_process_details
;
CrysAlisPro, Agilent Technologies,
Version 1.171.36.32 (release 02-08-2013 CrysAlis171 .NET)
(compiled Aug  2 2013,16:46:58)
Empirical absorption correction using spherical harmonics,
 implemented in SCALE3 ABSPACK scaling algorithm.
;
_exptl_crystal_colour yellow
_exptl_crystal_density_diffrn 1.445
_exptl_crystal_density_method 'not measured'
_exptl_crystal_description block
_exptl_crystal_F_000 2544
_exptl_crystal_recrystallization_method 'Re-crystallisation from solvent: ACN/Et2O'
_exptl_crystal_size_max 0.20
_exptl_crystal_size_mid 0.18
_exptl_crystal_size_min 0.15
_refine_diff_density_max 0.589
_refine_diff_density_min -0.968
_refine_diff_density_rms 0.074
_refine_ls_abs_structure_details 'Flack H D (1983), Acta Cryst. A39, 876-881'
_refine_ls_abs_structure_Flack -0.0048(17)
_refine_ls_extinction_method none
_refine_ls_goodness_of_fit_ref 1.001
_refine_ls_hydrogen_treatment constr
_refine_ls_matrix_type full
_refine_ls_number_parameters 574
_refine_ls_number_reflns 7434
_refine_ls_number_restraints 2
_refine_ls_restrained_S_all 1.001
_refine_ls_R_factor_all 0.0220
_refine_ls_R_factor_gt 0.0218
_refine_ls_shift/su_max 0.001
_refine_ls_shift/su_mean 0.000
_refine_ls_structure_factor_coef Fsqd
_refine_ls_weighting_details 'calc w=1/[\s^2^(Fo^2^)+(0.0395P)^2^+0.0000P] where P=(Fo^2^+2Fc^2^)/3'
_refine_ls_weighting_scheme calc
_refine_ls_wR_factor_gt 0.0543
_refine_ls_wR_factor_ref 0.0544
_reflns_number_gt 7395
_reflns_number_total 7434
_reflns_threshold_expression >2sigma(I)
_cod_data_source_file c6dt00267f2.cif
_cod_data_source_block so91cult
_cod_depositor_comments
;
The following automatic conversions were performed:

'_symmetry_cell_setting' value 'Monoclinic' changed to 'monoclinic'
according to
/usr/data/users/saulius/crontab/automatic-downloads/rss-feeds/RSC/lib/dictionaries/cif_core.dic
dictionary named 'cif_core.dic' version 2.4.2 from 2011-04-26.

Automatic conversion script
Id: cif_fix_values 4268 2015-11-12 08:31:59Z antanas 

 Adding full bibliography for 7038664--7038666.cif.
;
_cod_original_cell_volume 5684.56(9)
_cod_original_sg_symbol_H-M Cc
_cod_database_code 7038664
_chemical_oxdiff_formula 'Ce2 O9 Cl2 N4 Pp16 P8'
_reflns_odcompleteness_completeness 99.42
_reflns_odcompleteness_iscentric 1
_reflns_odcompleteness_theta 68.13

loop_
_space_group_symop_id
_space_group_symop_operation_xyz
1 'x, y, z'
2 'x, -y, z+1/2'
3 'x+1/2, y+1/2, z'
4 'x+1/2, -y+1/2, z+1/2'

loop_
_atom_site_label
_atom_site_type_symbol
_atom_site_fract_x
_atom_site_fract_y
_atom_site_fract_z
_atom_site_U_iso_or_equiv
_atom_site_adp_type
_atom_site_occupancy
_atom_site_symmetry_multiplicity
_atom_site_calc_flag
_atom_site_refinement_flags
Ce1 Ce 0.425888(9) 0.244467(14) 0.400299(9) 0.00547(5) Uani 1 1 d .
I1 I 0.361822(10) 0.009740(16) 0.317592(11) 0.01149(6) Uani 1 1 d .
Cl1 Cl 0.36951(5) -0.19351(7) 0.28616(5) 0.0260(2) Uani 1 1 d .
P1 P 0.45669(4) -0.00648(7) 0.48904(5) 0.01015(18) Uani 1 1 d .
P2 P 0.52925(4) 0.16443(7) 0.53514(4) 0.00891(17) Uani 1 1 d .
P3 P 0.53633(4) 0.24575(7) 0.27630(5) 0.0112(2) Uani 1 1 d .
P4 P 0.54397(4) 0.42630(7) 0.35906(4) 0.00818(17) Uani 1 1 d .
P5 P 0.31564(4) 0.34246(7) 0.50961(4) 0.00860(17) Uani 1 1 d .
P6 P 0.30664(4) 0.44179(7) 0.38443(4) 0.00701(17) Uani 1 1 d .
O1 O 0.42320(11) 0.06853(19) 0.44009(11) 0.0102(5) Uani 1 1 d .
O2 O 0.50904(11) 0.2273(2) 0.47360(12) 0.0100(5) Uani 1 1 d .
O3 O 0.48887(11) 0.1959(2) 0.31951(12) 0.0130(5) Uani 1 1 d .
O4 O 0.48387(10) 0.39314(19) 0.38898(11) 0.0097(5) Uani 1 1 d .
O5 O 0.37284(11) 0.2814(2) 0.49048(12) 0.0103(5) Uani 1 1 d .
O6 O 0.35852(11) 0.3722(2) 0.36241(11) 0.0108(5) Uani 1 1 d .
O7 O 0.35830(11) 0.1605(2) 0.33835(12) 0.0124(5) Uani 1 1 d .
N1 N 0.51125(13) 0.0436(2) 0.53394(15) 0.0114(6) Uani 1 1 d .
N2 N 0.56367(14) 0.3560(2) 0.30000(15) 0.0131(6) Uani 1 1 d .
N3 N 0.28350(13) 0.4159(2) 0.45491(14) 0.0098(6) Uani 1 1 d .
C1 C 0.4866(2) -0.1147(3) 0.4421(2) 0.0215(9) Uani 1 1 d .
H1 H 0.4512 -0.1472 0.4162 0.026 Uiso 1 1 calc R
C2 C 0.5315(3) -0.0735(4) 0.3940(2) 0.0379(12) Uani 1 1 d .
H2A H 0.5131 -0.0138 0.3698 0.057 Uiso 1 1 calc R
H2B H 0.5410 -0.1295 0.3633 0.057 Uiso 1 1 calc R
H2C H 0.5694 -0.0506 0.4179 0.057 Uiso 1 1 calc R
C3 C 0.5157(2) -0.1998(4) 0.4859(2) 0.0335(11) Uani 1 1 d .
H3A H 0.5324 -0.2552 0.4589 0.040 Uiso 1 1 calc R
H3B H 0.4846 -0.2299 0.5130 0.040 Uiso 1 1 calc R
H3C H 0.5489 -0.1691 0.5141 0.040 Uiso 1 1 calc R
C4 C 0.40023(18) -0.0629(3) 0.5416(2) 0.0185(8) Uani 1 1 d .
H4 H 0.4218 -0.1167 0.5702 0.022 Uiso 1 1 calc R
C5 C 0.3484(2) -0.1188(4) 0.5018(2) 0.0300(10) Uani 1 1 d .
H5A H 0.3257 -0.0675 0.4741 0.045 Uiso 1 1 calc R
H5B H 0.3205 -0.1518 0.5315 0.045 Uiso 1 1 calc R
H5C H 0.3658 -0.1729 0.4743 0.045 Uiso 1 1 calc R
C6 C 0.3757(2) 0.0212(4) 0.5855(2) 0.0253(10) Uani 1 1 d .
H6A H 0.4090 0.0470 0.6154 0.038 Uiso 1 1 calc R
H6B H 0.3431 -0.0085 0.6107 0.038 Uiso 1 1 calc R
H6C H 0.3592 0.0797 0.5588 0.038 Uiso 1 1 calc R
C7 C 0.61204(16) 0.1750(3) 0.54431(19) 0.0166(8) Uani 1 1 d .
H7 H 0.6226 0.2511 0.5495 0.020 Uiso 1 1 calc R
C8 C 0.6408(2) 0.1353(5) 0.4833(2) 0.0347(12) Uani 1 1 d .
H8A H 0.6367 0.0586 0.4807 0.052 Uiso 1 1 calc R
H8B H 0.6844 0.1542 0.4852 0.052 Uiso 1 1 calc R
H8C H 0.6200 0.1674 0.4447 0.052 Uiso 1 1 calc R
C9 C 0.63945(18) 0.1166(4) 0.6051(2) 0.0266(10) Uani 1 1 d .
H9A H 0.6232 0.1470 0.6444 0.040 Uiso 1 1 calc R
H9B H 0.6842 0.1236 0.6074 0.040 Uiso 1 1 calc R
H9C H 0.6284 0.0419 0.6021 0.040 Uiso 1 1 calc R
C10 C 0.49556(17) 0.2326(3) 0.60255(19) 0.0123(7) Uani 1 1 d .
H10 H 0.4504 0.2323 0.5913 0.015 Uiso 1 1 calc R
C11 C 0.50313(18) 0.1795(3) 0.66913(18) 0.0195(8) Uani 1 1 d .
H11A H 0.4982 0.1033 0.6639 0.029 Uiso 1 1 calc R
H11B H 0.4720 0.2063 0.6974 0.029 Uiso 1 1 calc R
H11C H 0.5441 0.1947 0.6890 0.029 Uiso 1 1 calc R
C12 C 0.5137(2) 0.3496(3) 0.6048(2) 0.0244(9) Uani 1 1 d .
H12A H 0.5564 0.3563 0.6216 0.037 Uiso 1 1 calc R
H12B H 0.4869 0.3875 0.6335 0.037 Uiso 1 1 calc R
H12C H 0.5092 0.3793 0.5607 0.037 Uiso 1 1 calc R
C13 C 0.59951(17) 0.1524(3) 0.27349(18) 0.0158(8) Uani 1 1 d .
H13 H 0.6125 0.1360 0.3199 0.019 Uiso 1 1 calc R
C14 C 0.65631(19) 0.1967(4) 0.2426(2) 0.0244(9) Uani 1 1 d .
H14A H 0.6486 0.2005 0.1951 0.037 Uiso 1 1 calc R
H14B H 0.6915 0.1507 0.2530 0.037 Uiso 1 1 calc R
H14C H 0.6651 0.2673 0.2598 0.037 Uiso 1 1 calc R
C15 C 0.5790(2) 0.0484(3) 0.2424(2) 0.0251(9) Uani 1 1 d .
H15A H 0.5397 0.0272 0.2591 0.038 Uiso 1 1 calc R
H15B H 0.6099 -0.0058 0.2532 0.038 Uiso 1 1 calc R
H15C H 0.5742 0.0568 0.1949 0.038 Uiso 1 1 calc R
C16 C 0.4999(2) 0.2594(3) 0.1936(2) 0.0219(9) Uani 1 1 d .
H16 H 0.4986 0.1882 0.1729 0.026 Uiso 1 1 calc R
C17 C 0.4337(2) 0.2973(4) 0.1981(2) 0.0320(11) Uani 1 1 d .
H17A H 0.4113 0.2476 0.2244 0.048 Uiso 1 1 calc R
H17B H 0.4137 0.3017 0.1542 0.048 Uiso 1 1 calc R
H17C H 0.4337 0.3669 0.2187 0.048 Uiso 1 1 calc R
C18 C 0.5361(2) 0.3325(4) 0.1506(2) 0.0310(11) Uani 1 1 d .
H18A H 0.5409 0.4014 0.1717 0.046 Uiso 1 1 calc R
H18B H 0.5138 0.3407 0.1080 0.046 Uiso 1 1 calc R
H18C H 0.5766 0.3022 0.1446 0.046 Uiso 1 1 calc R
C19 C 0.53334(17) 0.5611(3) 0.33119(18) 0.0133(7) Uani 1 1 d .
H19 H 0.5237 0.6049 0.3698 0.016 Uiso 1 1 calc R
C20 C 0.47797(18) 0.5663(3) 0.28183(18) 0.0175(8) Uani 1 1 d .
H20A H 0.4884 0.5328 0.2409 0.026 Uiso 1 1 calc R
H20B H 0.4669 0.6399 0.2735 0.026 Uiso 1 1 calc R
H20C H 0.4432 0.5293 0.2995 0.026 Uiso 1 1 calc R
C21 C 0.59082(19) 0.6076(4) 0.3023(2) 0.0261(10) Uani 1 1 d .
H21A H 0.6241 0.6116 0.3364 0.039 Uiso 1 1 calc R
H21B H 0.5816 0.6783 0.2854 0.039 Uiso 1 1 calc R
H21C H 0.6034 0.5626 0.2667 0.039 Uiso 1 1 calc R
C22 C 0.60304(16) 0.4230(3) 0.42552(18) 0.0136(7) Uani 1 1 d .
H22 H 0.5956 0.3567 0.4501 0.016 Uiso 1 1 calc R
C23 C 0.59442(19) 0.5132(3) 0.4746(2) 0.0199(9) Uani 1 1 d .
H23A H 0.6091 0.5792 0.4565 0.030 Uiso 1 1 calc R
H23B H 0.6179 0.4977 0.5157 0.030 Uiso 1 1 calc R
H23C H 0.5508 0.5199 0.4829 0.030 Uiso 1 1 calc R
C24 C 0.66932(17) 0.4153(4) 0.4050(2) 0.0245(9) Uani 1 1 d .
H24A H 0.6731 0.3553 0.3756 0.037 Uiso 1 1 calc R
H24B H 0.6971 0.4057 0.4439 0.037 Uiso 1 1 calc R
H24C H 0.6801 0.4801 0.3825 0.037 Uiso 1 1 calc R
C25 C 0.34106(18) 0.4223(3) 0.58046(18) 0.0172(8) Uani 1 1 d .
H25 H 0.3829 0.4490 0.5716 0.021 Uiso 1 1 calc R
C26 C 0.34868(19) 0.3570(4) 0.64382(18) 0.0253(10) Uani 1 1 d .
H26A H 0.3081 0.3380 0.6583 0.038 Uiso 1 1 calc R
H26B H 0.3708 0.3987 0.6778 0.038 Uiso 1 1 calc R
H26C H 0.3720 0.2930 0.6356 0.038 Uiso 1 1 calc R
C27 C 0.3014(2) 0.5192(4) 0.5899(2) 0.0273(10) Uani 1 1 d .
H27A H 0.2941 0.5555 0.5480 0.041 Uiso 1 1 calc R
H27B H 0.3225 0.5668 0.6213 0.041 Uiso 1 1 calc R
H27C H 0.2621 0.4977 0.6064 0.041 Uiso 1 1 calc R
C28 C 0.26056(19) 0.2448(3) 0.5345(2) 0.0176(9) Uani 1 1 d .
H28 H 0.2782 0.2099 0.5750 0.021 Uiso 1 1 calc R
C29 C 0.19925(19) 0.2953(4) 0.5505(2) 0.0311(11) Uani 1 1 d .
H29A H 0.2059 0.3425 0.5880 0.047 Uiso 1 1 calc R
H29B H 0.1701 0.2402 0.5610 0.047 Uiso 1 1 calc R
H29C H 0.1827 0.3355 0.5127 0.047 Uiso 1 1 calc R
C30 C 0.2514(2) 0.1609(3) 0.4818(2) 0.0245(9) Uani 1 1 d .
H30A H 0.2259 0.1892 0.4450 0.037 Uiso 1 1 calc R
H30B H 0.2310 0.0996 0.4998 0.037 Uiso 1 1 calc R
H30C H 0.2914 0.1397 0.4667 0.037 Uiso 1 1 calc R
C31 C 0.33229(16) 0.5775(3) 0.38045(18) 0.0120(7) Uani 1 1 d .
H31 H 0.3443 0.5913 0.3349 0.014 Uiso 1 1 calc R
C32 C 0.28191(17) 0.6565(3) 0.3959(2) 0.0190(8) Uani 1 1 d .
H32A H 0.2447 0.6416 0.3683 0.028 Uiso 1 1 calc R
H32B H 0.2960 0.7281 0.3872 0.028 Uiso 1 1 calc R
H32C H 0.2728 0.6503 0.4419 0.028 Uiso 1 1 calc R
C33 C 0.38919(17) 0.5941(3) 0.4266(2) 0.0177(8) Uani 1 1 d .
H33A H 0.3776 0.5892 0.4720 0.027 Uiso 1 1 calc R
H33B H 0.4066 0.6638 0.4190 0.027 Uiso 1 1 calc R
H33C H 0.4198 0.5399 0.4185 0.027 Uiso 1 1 calc R
C34 C 0.24159(16) 0.4300(3) 0.32515(17) 0.0127(7) Uani 1 1 d .
H34 H 0.2116 0.4870 0.3339 0.015 Uiso 1 1 calc R
C35 C 0.26276(18) 0.4449(3) 0.25563(17) 0.0185(8) Uani 1 1 d .
H35A H 0.2808 0.5150 0.2517 0.028 Uiso 1 1 calc R
H35B H 0.2275 0.4378 0.2241 0.028 Uiso 1 1 calc R
H35C H 0.2935 0.3913 0.2467 0.028 Uiso 1 1 calc R
C36 C 0.20941(18) 0.3246(3) 0.3313(2) 0.0220(9) Uani 1 1 d .
H36A H 0.2392 0.2676 0.3277 0.033 Uiso 1 1 calc R
H36B H 0.1770 0.3179 0.2965 0.033 Uiso 1 1 calc R
H36C H 0.1912 0.3206 0.3738 0.033 Uiso 1 1 calc R
C55 C 0.28284(18) 0.1318(3) 0.21898(19) 0.0206(9) Uani 1 1 d .
H55 H 0.3062 0.1886 0.2375 0.025 Uiso 1 1 calc R
C56 C 0.2379(2) 0.1485(4) 0.1695(2) 0.0336(11) Uani 1 1 d .
H56 H 0.2308 0.2176 0.1531 0.040 Uiso 1 1 calc R
C57 C 0.2037(2) 0.0656(4) 0.1439(2) 0.0354(12) Uani 1 1 d .
H57 H 0.1728 0.0779 0.1102 0.042 Uiso 1 1 calc R
C58 C 0.2139(2) -0.0346(4) 0.1669(2) 0.0344(11) Uani 1 1 d .
H58 H 0.1898 -0.0911 0.1492 0.041 Uiso 1 1 calc R
C59 C 0.25910(19) -0.0541(4) 0.2158(2) 0.0232(9) Uani 1 1 d .
H59 H 0.2666 -0.1234 0.2316 0.028 Uiso 1 1 calc R
C60 C 0.29261(17) 0.0294(3) 0.24062(18) 0.0130(8) Uani 1 1 d .

loop_
_atom_site_aniso_label
_atom_site_aniso_U_11
_atom_site_aniso_U_22
_atom_site_aniso_U_33
_atom_site_aniso_U_23
_atom_site_aniso_U_13
_atom_site_aniso_U_12
Ce1 0.00727(8) 0.00524(9) 0.00395(9) -0.00050(7) 0.00067(6) 0.00048(7)
I1 0.01728(10) 0.00823(11) 0.00888(10) -0.00187(9) 0.00009(7) -0.00170(9)
Cl1 0.0454(6) 0.0104(5) 0.0228(5) -0.0033(4) 0.0071(4) -0.0014(4)
P1 0.0141(4) 0.0064(4) 0.0099(4) 0.0018(3) 0.0009(4) 0.0018(3)
P2 0.0079(4) 0.0111(4) 0.0076(4) 0.0026(3) -0.0004(3) 0.0007(3)
P3 0.0135(5) 0.0128(5) 0.0078(5) -0.0037(3) 0.0046(4) 0.0004(3)
P4 0.0091(4) 0.0076(4) 0.0079(4) 0.0006(3) 0.0006(3) -0.0006(3)
P5 0.0109(4) 0.0118(4) 0.0033(4) 0.0012(3) 0.0022(3) 0.0022(3)
P6 0.0080(4) 0.0074(4) 0.0057(4) 0.0014(3) 0.0004(3) 0.0006(3)
O1 0.0155(12) 0.0063(12) 0.0086(12) 0.0025(10) -0.0004(9) -0.0002(10)
O2 0.0128(12) 0.0102(12) 0.0064(12) 0.0033(10) -0.0029(10) -0.0014(10)
O3 0.0134(12) 0.0137(13) 0.0127(12) -0.0056(11) 0.0072(10) -0.0005(10)
O4 0.0108(12) 0.0108(13) 0.0077(11) -0.0004(10) 0.0026(9) 0.0040(9)
O5 0.0135(12) 0.0138(13) 0.0036(11) 0.0017(10) -0.0004(9) 0.0022(10)
O6 0.0116(12) 0.0129(13) 0.0081(12) 0.0027(10) 0.0031(9) 0.0010(10)
O7 0.0177(12) 0.0092(13) 0.0097(12) -0.0020(10) -0.0040(10) 0.0017(10)
N1 0.0136(14) 0.0086(15) 0.0119(15) 0.0015(12) -0.0007(12) 0.0037(12)
N2 0.0158(15) 0.0127(16) 0.0116(15) -0.0013(13) 0.0064(12) -0.0014(12)
N3 0.0117(14) 0.0120(15) 0.0058(14) 0.0041(12) 0.0022(11) 0.0033(12)
C1 0.029(2) 0.0118(19) 0.023(2) -0.0044(17) -0.0015(17) 0.0068(17)
C2 0.052(3) 0.033(3) 0.031(3) -0.010(2) 0.022(2) 0.015(2)
C3 0.046(3) 0.015(2) 0.039(3) -0.003(2) -0.010(2) 0.014(2)
C4 0.022(2) 0.014(2) 0.019(2) 0.0051(16) -0.0008(16) -0.0064(16)
C5 0.033(2) 0.025(2) 0.033(3) -0.005(2) 0.0049(19) -0.013(2)
C6 0.026(2) 0.035(3) 0.016(2) -0.0008(19) 0.0082(16) -0.0107(19)
C7 0.0100(17) 0.023(2) 0.016(2) 0.0042(17) -0.0010(14) -0.0021(15)
C8 0.020(2) 0.064(4) 0.021(2) 0.003(2) 0.0093(17) 0.011(2)
C9 0.0137(19) 0.040(3) 0.025(2) 0.012(2) -0.0057(16) 0.0042(18)
C10 0.0123(17) 0.0119(18) 0.0127(18) -0.0011(15) 0.0012(14) -0.0010(14)
C11 0.028(2) 0.024(2) 0.0068(17) -0.0019(16) -0.0001(15) 0.0037(17)
C12 0.033(2) 0.017(2) 0.024(2) -0.0057(17) 0.0066(18) -0.0022(18)
C13 0.0173(18) 0.018(2) 0.0126(18) -0.0024(15) 0.0070(14) 0.0028(15)
C14 0.023(2) 0.024(2) 0.028(2) 0.0015(19) 0.0149(18) 0.0073(18)
C15 0.035(2) 0.018(2) 0.023(2) -0.0113(18) 0.0070(18) 0.0045(18)
C16 0.027(2) 0.025(2) 0.013(2) -0.0030(16) -0.0018(17) 0.0040(17)
C17 0.023(2) 0.045(3) 0.027(2) 0.003(2) -0.0094(18) 0.001(2)
C18 0.036(2) 0.048(3) 0.0099(19) 0.0065(19) 0.0062(17) 0.010(2)
C19 0.0199(18) 0.0088(18) 0.0116(17) 0.0021(14) 0.0033(14) 0.0007(14)
C20 0.023(2) 0.017(2) 0.0125(18) 0.0063(15) 0.0015(15) 0.0033(16)
C21 0.022(2) 0.021(2) 0.036(2) 0.0125(19) 0.0031(18) -0.0071(17)
C22 0.0112(17) 0.0147(19) 0.0142(18) 0.0016(15) -0.0061(14) 0.0001(14)
C23 0.019(2) 0.022(2) 0.018(2) -0.0003(17) -0.0060(16) -0.0026(16)
C24 0.0102(18) 0.028(2) 0.035(2) -0.002(2) -0.0036(17) 0.0024(17)
C25 0.0227(19) 0.023(2) 0.0063(17) -0.0036(15) 0.0006(14) 0.0067(17)
C26 0.027(2) 0.042(3) 0.0069(18) -0.0017(18) -0.0008(16) 0.015(2)
C27 0.039(3) 0.028(2) 0.015(2) -0.0062(18) 0.0003(18) 0.012(2)
C28 0.015(2) 0.022(2) 0.016(2) 0.0102(15) 0.0057(16) 0.0020(15)
C29 0.017(2) 0.042(3) 0.035(3) 0.017(2) 0.0127(18) 0.004(2)
C30 0.025(2) 0.020(2) 0.028(2) 0.0069(18) -0.0024(17) -0.0086(17)
C31 0.0142(17) 0.0086(17) 0.0134(18) 0.0000(14) 0.0032(14) 0.0022(14)
C32 0.0159(18) 0.014(2) 0.027(2) -0.0002(17) 0.0049(16) 0.0038(15)
C33 0.0157(18) 0.0102(19) 0.028(2) -0.0078(16) 0.0038(16) -0.0017(15)
C34 0.0122(16) 0.0158(19) 0.0096(17) 0.0010(14) -0.0021(13) 0.0006(14)
C35 0.0196(19) 0.028(2) 0.0079(18) 0.0013(16) -0.0004(15) 0.0023(17)
C36 0.0185(19) 0.028(2) 0.019(2) 0.0017(17) -0.0034(15) -0.0078(17)
C55 0.025(2) 0.021(2) 0.0153(19) -0.0075(17) -0.0051(16) -0.0002(17)
C56 0.037(3) 0.030(3) 0.031(3) -0.006(2) -0.016(2) 0.015(2)
C57 0.024(2) 0.050(3) 0.030(2) -0.021(2) -0.0152(19) 0.008(2)
C58 0.031(2) 0.043(3) 0.028(2) -0.017(2) -0.0075(19) -0.011(2)
C59 0.023(2) 0.022(2) 0.024(2) -0.0060(18) 0.0018(16) -0.0066(17)
C60 0.0131(17) 0.019(2) 0.0065(17) -0.0046(15) 0.0005(13) -0.0016(15)

loop_
_atom_type_symbol
_atom_type_description
_atom_type_scat_dispersion_real
_atom_type_scat_dispersion_imag
_atom_type_scat_source
C C 0.0181 0.0091 'International Tables Vol C Tables 4.2.6.8 and 6.1.1.4'
H H 0.0000 0.0000 'International Tables Vol C Tables 4.2.6.8 and 6.1.1.4'
Ce Ce -1.8482 9.6596 'International Tables Vol C Tables 4.2.6.8 and 6.1.1.4'
Cl Cl 0.3639 0.7018 'International Tables Vol C Tables 4.2.6.8 and 6.1.1.4'
I I -0.3257 6.8362 'International Tables Vol C Tables 4.2.6.8 and 6.1.1.4'
N N 0.0311 0.0180 'International Tables Vol C Tables 4.2.6.8 and 6.1.1.4'
O O 0.0492 0.0322 'International Tables Vol C Tables 4.2.6.8 and 6.1.1.4'
P P 0.2955 0.4335 'International Tables Vol C Tables 4.2.6.8 and 6.1.1.4'

loop_
_geom_angle_atom_site_label_1
_geom_angle_atom_site_label_2
_geom_angle_atom_site_label_3
_geom_angle
O2 Ce1 O1 73.80(9)
O2 Ce1 O3 87.92(9)
O3 Ce1 O1 91.28(9)
O4 Ce1 O1 146.39(8)
O4 Ce1 O2 74.07(9)
O4 Ce1 O3 77.98(9)
O4 Ce1 O6 74.28(8)
O5 Ce1 O1 83.78(9)
O5 Ce1 O2 84.71(9)
O5 Ce1 O3 172.04(9)
O5 Ce1 O4 102.78(9)
O5 Ce1 O6 77.55(9)
O6 Ce1 O1 138.76(8)
O6 Ce1 O2 138.97(9)
O6 Ce1 O3 110.13(9)
O7 Ce1 O1 73.11(9)
O7 Ce1 O2 145.07(9)
O7 Ce1 O3 81.96(9)
O7 Ce1 O4 134.91(9)
O7 Ce1 O5 102.45(9)
O7 Ce1 O6 75.51(9)
O7 I1 Cl1 177.93(8)
O7 I1 C60 90.64(13)
C60 I1 Cl1 89.22(11)
O1 P1 N1 116.08(15)
O1 P1 C1 107.11(17)
O1 P1 C4 108.48(17)
N1 P1 C1 109.19(18)
N1 P1 C4 108.79(18)
C1 P1 C4 106.81(19)
O2 P2 N1 115.60(16)
O2 P2 C7 106.49(16)
O2 P2 C10 105.48(16)
N1 P2 C7 108.55(18)
N1 P2 C10 111.21(17)
C7 P2 C10 109.29(18)
O3 P3 N2 116.15(15)
O3 P3 C13 106.60(16)
O3 P3 C16 107.55(18)
N2 P3 C13 108.24(17)
N2 P3 C16 109.47(18)
C13 P3 C16 108.61(19)
O4 P4 N2 115.21(15)
O4 P4 C19 106.71(15)
O4 P4 C22 106.11(15)
N2 P4 C19 109.06(17)
N2 P4 C22 110.33(17)
C19 P4 C22 109.23(18)
O5 P5 N3 116.52(14)
O5 P5 C25 105.62(16)
O5 P5 C28 106.60(17)
N3 P5 C25 109.58(18)
N3 P5 C28 109.05(18)
C28 P5 C25 109.25(19)
O6 P6 N3 115.38(14)
O6 P6 C31 107.53(15)
O6 P6 C34 108.51(16)
N3 P6 C31 110.60(17)
N3 P6 C34 108.24(16)
C31 P6 C34 106.18(17)
P1 O1 Ce1 141.74(14)
P2 O2 Ce1 139.87(15)
P3 O3 Ce1 139.07(15)
P4 O4 Ce1 138.94(14)
P5 O5 Ce1 139.95(14)
P6 O6 Ce1 141.40(14)
I1 O7 Ce1 124.92(12)
P2 N1 P1 124.88(19)
P4 N2 P3 128.2(2)
P5 N3 P6 127.70(18)
C2 C1 P1 110.2(3)
C3 C1 P1 112.0(3)
C3 C1 C2 111.4(4)
C5 C4 P1 111.7(3)
C6 C4 P1 110.3(3)
C6 C4 C5 111.7(4)
C8 C7 P2 110.4(3)
C8 C7 C9 110.3(4)
C9 C7 P2 112.7(3)
C11 C10 P2 116.2(3)
C11 C10 C12 112.8(3)
C12 C10 P2 111.6(3)
C14 C13 P3 113.9(3)
C15 C13 P3 112.0(3)
C15 C13 C14 111.8(3)
C17 C16 P3 109.4(3)
C18 C16 P3 112.3(3)
C18 C16 C17 111.3(4)
C20 C19 P4 109.3(3)
C20 C19 C21 111.0(3)
C21 C19 P4 113.1(3)
C23 C22 P4 111.3(3)
C24 C22 P4 115.7(3)
C24 C22 C23 112.2(3)
C26 C25 P5 112.5(3)
C27 C25 P5 113.6(3)
C27 C25 C26 111.2(3)
C29 C28 P5 111.8(3)
C30 C28 P5 109.9(3)
C30 C28 C29 111.4(4)
C32 C31 P6 112.7(3)
C33 C31 P6 110.1(3)
C33 C31 C32 110.3(3)
C35 C34 P6 110.2(2)
C36 C34 P6 111.3(3)
C36 C34 C35 110.6(3)
C56 C55 C60 117.9(4)
C57 C56 C55 120.4(5)
C58 C57 C56 120.3(4)
C57 C58 C59 120.6(4)
C60 C59 C58 118.1(4)
C55 C60 I1 115.8(3)
C59 C60 I1 121.6(3)
C59 C60 C55 122.6(4)

loop_
_geom_bond_atom_site_label_1
_geom_bond_atom_site_label_2
_geom_bond_distance
Ce1 O1 2.383(2)
Ce1 O2 2.299(2)
Ce1 O3 2.299(2)
Ce1 O4 2.294(2)
Ce1 O5 2.288(2)
Ce1 O6 2.296(2)
Ce1 O7 2.171(2)
I1 Cl1 2.6711(10)
I1 O7 1.966(2)
I1 C60 2.135(4)
P1 O1 1.538(2)
P1 N1 1.595(3)
P1 C1 1.822(4)
P1 C4 1.831(4)
P2 O2 1.537(3)
P2 N1 1.585(3)
P2 C7 1.811(4)
P2 C10 1.823(4)
P3 O3 1.539(3)
P3 N2 1.589(3)
P3 C13 1.823(4)
P3 C16 1.839(4)
P4 O4 1.539(2)
P4 N2 1.585(3)
P4 C19 1.817(4)
P4 C22 1.822(4)
P5 O5 1.541(3)
P5 N3 1.591(3)
P5 C25 1.832(4)
P5 C28 1.822(4)
P6 O6 1.526(2)
P6 N3 1.594(3)
P6 C31 1.817(4)
P6 C34 1.821(4)
C1 C2 1.525(6)
C1 C3 1.522(6)
C4 C5 1.531(6)
C4 C6 1.517(6)
C7 C8 1.519(5)
C7 C9 1.542(5)
C10 C11 1.524(5)
C10 C12 1.539(5)
C13 C14 1.533(5)
C13 C15 1.524(6)
C16 C17 1.532(6)
C16 C18 1.531(6)
C19 C20 1.532(5)
C19 C21 1.537(5)
C22 C23 1.546(5)
C22 C24 1.533(5)
C25 C26 1.543(5)
C25 C27 1.525(6)
C28 C29 1.537(5)
C28 C30 1.524(6)
C31 C32 1.536(5)
C31 C33 1.532(5)
C34 C35 1.537(5)
C34 C36 1.521(5)
C55 C56 1.386(6)
C55 C60 1.388(6)
C56 C57 1.379(7)
C57 C58 1.373(8)
C58 C59 1.388(7)
C59 C60 1.371(6)
